data_7708861
loop_
_publ_author_name
'King, Rhys'
'Levason, William'
'Reid, Gillian'

_publ_section_title
;
 Neutral and cationic germanium(IV) fluoride complexes with phosphine
 coordination -- synthesis, spectroscopy and structures
;
_journal_name_full 'Dalton Transactions'
_journal_paper_doi 10.1039/D1DT03339E
_journal_year 2021
_chemical_formula_moiety '4(C13 H16 F10 Ge O9 P2 S3), C0.6 H1.2 Cl1.2'
_chemical_formula_sum 'C52.6 H65.2 Cl1.2 F40 Ge4 O36 P8 S12'
_chemical_formula_weight 2998.82
_space_group_crystal_system monoclinic
_space_group_IT_number 5
_space_group_name_Hall 'I 2y'
_space_group_name_H-M_alt 'I 1 2 1'
_atom_sites_solution_hydrogens geom
_atom_sites_solution_primary dual
_audit_creation_date 2021-11-02
_audit_creation_method
;
Olex2 1.5
(compiled 2021.08.20 svn.r13c46975 for OlexSys, GUI svn.r6396)
;
_audit_update_record
;
2021-11-05 deposited with the CCDC.	2021-11-15 downloaded from the CCDC.
;
_cell_angle_alpha 90
_cell_angle_beta 100.2150(10)
_cell_angle_gamma 90
_cell_formula_units_Z 2
_cell_length_a 17.7401(2)
_cell_length_b 9.08810(10)
_cell_length_c 33.6730(3)
_cell_measurement_reflns_used 40734
_cell_measurement_temperature 100.1(4)
_cell_measurement_theta_max 30.7380
_cell_measurement_theta_min 1.9740
_cell_volume 5342.84(10)
_computing_cell_refinement 'CrysAlisPro 1.171.39.46 (Rigaku OD, 2018)'
_computing_data_collection 'CrysAlisPro 1.171.39.46 (Rigaku OD, 2018)'
_computing_data_reduction 'CrysAlisPro 1.171.39.46 (Rigaku OD, 2018)'
_computing_molecular_graphics 'Olex2 1.5 (Dolomanov et al., 2009)'
_computing_publication_material 'Olex2 1.5 (Dolomanov et al., 2009)'
_computing_structure_refinement 'ShelXL (Sheldrick, 2015)'
_computing_structure_solution 'ShelXT (Sheldrick, 2015)'
_diffrn_ambient_environment N~2~
_diffrn_ambient_temperature 100.1(4)
_diffrn_detector 'CCD plate'
_diffrn_measured_fraction_theta_full 0.999
_diffrn_measured_fraction_theta_max 0.952
_diffrn_measurement_details
;
List of Runs (angles in degrees, time in seconds):

  # Type    Start    End  Width  t~exp~   \w     \q     \k     \f   Frames
#--------------------------------------------------------------------------
  1  \w   -105.00  17.00   1.00   13.19    --  -15.60 -60.00 -90.00  122
  2  \w   -105.00  17.00   1.00   13.19    --  -15.60 -60.00 150.00  122
  3  \w    -44.00  74.00   1.00   13.19    --  -15.60  38.00  90.00  118
  4  \w    -44.00  74.00   1.00   13.19    --  -15.60  38.00   0.00  118
  5  \w   -105.00  17.00   1.00   13.19    --  -15.60 -60.00  60.00  122
  6  \w   -105.00  13.00   1.00   13.19    --  -15.60 -38.00 120.00  118
  7  \w    -48.00  14.00   1.00   13.19    --  -15.60  60.00 -90.00   62
  8  \w    -48.00  74.00   1.00   13.19    --  -15.60  57.00-150.00  122
;
_diffrn_measurement_device 'four-circle diffractometer'
_diffrn_measurement_device_type 'XtaLAB AFC12 (RCD3): Kappa single'
_diffrn_measurement_method '\w scans'
_diffrn_orient_matrix_type 'CrysAlisPro convention (1999,Acta A55,543-557)'
_diffrn_orient_matrix_UB_11 -0.0330834000
_diffrn_orient_matrix_UB_12 0.0169187000
_diffrn_orient_matrix_UB_13 0.0082523000
_diffrn_orient_matrix_UB_21 -0.0232150000
_diffrn_orient_matrix_UB_22 -0.0105615000
_diffrn_orient_matrix_UB_23 -0.0192183000
_diffrn_orient_matrix_UB_31 -0.0041771000
_diffrn_orient_matrix_UB_32 -0.0754514000
_diffrn_orient_matrix_UB_33 0.0045424000
_diffrn_radiation_monochromator mirror
_diffrn_radiation_probe x-ray
_diffrn_radiation_type MoK\a
_diffrn_radiation_wavelength 0.71073
_diffrn_reflns_av_R_equivalents 0.0394
_diffrn_reflns_av_unetI/netI 0.0370
_diffrn_reflns_Laue_measured_fraction_full 0.999
_diffrn_reflns_Laue_measured_fraction_max 0.952
_diffrn_reflns_limit_h_max 25
_diffrn_reflns_limit_h_min -25
_diffrn_reflns_limit_k_max 13
_diffrn_reflns_limit_k_min -13
_diffrn_reflns_limit_l_max 47
_diffrn_reflns_limit_l_min -48
_diffrn_reflns_number 72764
_diffrn_reflns_point_group_measured_fraction_full 1.000
_diffrn_reflns_point_group_measured_fraction_max 0.917
_diffrn_reflns_theta_full 25.242
_diffrn_reflns_theta_max 31.119
_diffrn_reflns_theta_min 1.999
_diffrn_source 'Rotating-anode X-ray tube'
_diffrn_source_type 'Rigaku (Mo) X-ray Source'
_exptl_absorpt_coefficient_mu 1.642
_exptl_absorpt_correction_T_max 1.00000
_exptl_absorpt_correction_T_min 0.46536
_exptl_absorpt_correction_type multi-scan
_exptl_absorpt_process_details
;
CrysAlisPro 1.171.39.46 (Rigaku Oxford Diffraction, 2018)
Empirical absorption correction using spherical harmonics,
 implemented in SCALE3 ABSPACK scaling algorithm.
;
_exptl_crystal_colour colourless
_exptl_crystal_colour_primary colourless
_exptl_crystal_density_diffrn 1.864
_exptl_crystal_description plate
_exptl_crystal_F_000 2978
_exptl_crystal_size_max 0.1
_exptl_crystal_size_mid 0.04
_exptl_crystal_size_min 0.03
_refine_diff_density_max 0.570
_refine_diff_density_min -0.425
_refine_diff_density_rms 0.075
_refine_ls_abs_structure_details
;
 Flack x determined using 5930 quotients [(I+)-(I-)]/[(I+)+(I-)]
 (Parsons, Flack and Wagner, Acta Cryst. B69 (2013) 249-259).
;
_refine_ls_abs_structure_Flack -0.009(2)
_refine_ls_extinction_method none
_refine_ls_goodness_of_fit_ref 1.037
_refine_ls_hydrogen_treatment constr
_refine_ls_matrix_type full
_refine_ls_number_parameters 707
_refine_ls_number_reflns 15790
_refine_ls_number_restraints 1
_refine_ls_restrained_S_all 1.037
_refine_ls_R_factor_all 0.0377
_refine_ls_R_factor_gt 0.0321
_refine_ls_shift/su_max 0.001
_refine_ls_shift/su_mean 0.000
_refine_ls_structure_factor_coef Fsqd
_refine_ls_weighting_details 'w=1/[\s^2^(Fo^2^)+(0.0306P)^2^+3.8959P] where P=(Fo^2^+2Fc^2^)/3'
_refine_ls_weighting_scheme calc
_refine_ls_wR_factor_gt 0.0657
_refine_ls_wR_factor_ref 0.0681
_reflns_Friedel_coverage 0.823
_reflns_Friedel_fraction_full 1.000
_reflns_Friedel_fraction_max 0.878
_reflns_number_gt 14581
_reflns_number_total 15790
_reflns_threshold_expression 'I > 2\s(I)'
_cod_data_source_file d1dt03339e2.cif
_cod_data_source_block vgrkgefdiphosotf3abeam
_cod_original_formula_sum 'C52.60 H65.20 Cl1.20 F40 Ge4 O36 P8 S12'
_cod_database_code 7708861
_shelx_shelxl_version_number 2017/1
_chemical_oxdiff_formula 'Ge F9 P2 C15 H20 S2 O6'
_chemical_oxdiff_usercomment 'Long rectangle'
_shelx_space_group_comment
;
The symmetry employed for this shelxl refinement is uniquely defined
by the following loop, which should always be used as a source of
symmetry information in preference to the above space-group names.
They are only intended as comments.
;
_shelx_estimated_absorpt_t_max 0.952
_shelx_estimated_absorpt_t_min 0.853
_reflns_odcompleteness_completeness 99.96
_reflns_odcompleteness_iscentric 1
_reflns_odcompleteness_theta 28.64
_olex2_refinement_description
;
1. Others
 Fixed Sof: Cl1(0.6) C27(0.3) H27A(0.3) H27B(0.3)
2.a Secondary CH2 refined with riding coordinates:
 C27(H27A,H27B)
2.b Aromatic/amide H refined with riding coordinates:
 C6(H6), C16(H16), C7(H7), C8(H8), C17(H17), C9(H9), C18(H18), C19(H19)
2.c Idealised Me refined as rotating group:
 C12(H12A,H12B,H12C), C2(H2A,H2B,H2C), C1(H1A,H1B,H1C), C11(H11A,H11B,H11C),
 C14(H14A,H14B,H14C), C3(H3A,H3B,H3C), C13(H13A,H13B,H13C), C4(H4A,H4B,H4C)
;
_olex2_submission_special_instructions 'No special instructions were received'
_oxdiff_exptl_absorpt_empirical_details
;
Empirical correction (ABSPACK) includes:
- Absorption correction using spherical harmonics
- Frame scaling
;
_oxdiff_exptl_absorpt_empirical_full_max 1.967
_oxdiff_exptl_absorpt_empirical_full_min 0.578

loop_
_space_group_symop_operation_xyz
'x, y, z'
'-x, y, -z'
'x+1/2, y+1/2, z+1/2'
'-x+1/2, y+1/2, -z+1/2'

loop_
_atom_site_label
_atom_site_type_symbol
_atom_site_fract_x
_atom_site_fract_y
_atom_site_fract_z
_atom_site_U_iso_or_equiv
_atom_site_adp_type
_atom_site_occupancy
_atom_site_site_symmetry_order
_atom_site_calc_flag
_atom_site_refinement_flags_posn
_atom_site_refinement_flags_adp
_atom_site_refinement_flags_occupancy
_atom_site_disorder_assembly
_atom_site_disorder_group
Ge1 Ge 0.23458(2) 0.78828(4) 0.33543(2) 0.01467(7) Uani 1 1 d . . . . .
Ge2 Ge 0.74888(2) 0.07304(4) 0.37190(2) 0.01700(7) Uani 1 1 d . . . . .
S2 S 0.37897(4) 0.65955(9) 0.30618(2) 0.01921(15) Uani 1 1 d . . . . .
S3 S 0.31924(4) 1.06519(9) 0.37266(2) 0.01755(14) Uani 1 1 d . . . . .
P3 P 0.63060(5) -0.05037(10) 0.34987(2) 0.01768(16) Uani 1 1 d . . . . .
S5 S 0.73262(5) 0.20926(9) 0.28646(2) 0.02116(16) Uani 1 1 d . . . . .
P1 P 0.11468(5) 0.89698(10) 0.34189(2) 0.01792(16) Uani 1 1 d . . . . .
P2 P 0.16187(5) 0.61111(9) 0.29252(2) 0.01702(16) Uani 1 1 d . . . . .
S1 S 0.25435(5) 0.63342(9) 0.42293(2) 0.02080(16) Uani 1 1 d . . . . .
S6 S 0.91893(5) 0.15929(11) 0.39829(3) 0.02652(19) Uani 1 1 d . . . . .
P4 P 0.76317(5) -0.08124(10) 0.43016(2) 0.01999(17) Uani 1 1 d . . . . .
S4 S 0.68001(6) 0.35434(11) 0.41502(3) 0.0331(2) Uani 1 1 d . . . . .
F1 F 0.25402(11) 0.9021(2) 0.29588(5) 0.0193(4) Uani 1 1 d . . . . .
F2 F 0.80545(11) -0.0391(2) 0.34588(6) 0.0233(4) Uani 1 1 d . . . . .
F10 F 0.28159(13) 1.1038(3) 0.44368(6) 0.0322(5) Uani 1 1 d . . . . .
F11 F 0.37032(14) 1.2484(2) 0.43004(7) 0.0345(5) Uani 1 1 d . . . . .
Cl1 Cl 0.05498(12) 0.7258(3) 0.47298(6) 0.0506(5) Uani 0.6 1 d . . . . .
F8 F 0.38666(14) 0.3967(2) 0.33772(7) 0.0377(5) Uani 1 1 d . . . . .
F9 F 0.39586(13) 1.0213(3) 0.44550(6) 0.0365(5) Uani 1 1 d . . . . .
O1 O 0.21956(13) 0.6566(3) 0.37900(6) 0.0190(4) Uani 1 1 d . . . . .
O9 O 0.25893(14) 1.1622(3) 0.35547(7) 0.0254(5) Uani 1 1 d . . . . .
F16 F 0.67077(14) 0.3913(3) 0.23112(6) 0.0355(5) Uani 1 1 d . . . . .
F4 F 0.20128(18) 0.3674(3) 0.40676(8) 0.0491(7) Uani 1 1 d . . . . .
F6 F 0.47675(13) 0.5419(3) 0.36469(7) 0.0408(6) Uani 1 1 d . . . . .
O10 O 0.68935(13) 0.1998(3) 0.40195(7) 0.0220(5) Uani 1 1 d . . . . .
F7 F 0.47711(15) 0.4502(3) 0.30548(8) 0.0485(7) Uani 1 1 d . . . . .
F17 F 0.70623(16) 0.4914(3) 0.28968(7) 0.0431(6) Uani 1 1 d . . . . .
O8 O 0.38947(13) 1.0674(3) 0.35793(7) 0.0258(5) Uani 1 1 d . . . . .
O7 O 0.43364(14) 0.7710(3) 0.30216(8) 0.0287(5) Uani 1 1 d . . . . .
O2 O 0.33279(13) 0.6913(3) 0.33835(7) 0.0214(5) Uani 1 1 d . . . . .
O3 O 0.28968(13) 0.9106(3) 0.37715(6) 0.0191(5) Uani 1 1 d . . . . .
O6 O 0.33312(14) 0.6033(3) 0.27008(7) 0.0261(5) Uani 1 1 d . . . . .
O15 O 0.80638(14) 0.2378(3) 0.27699(8) 0.0276(5) Uani 1 1 d . . . . .
F15 F 0.60454(14) 0.3576(3) 0.27796(9) 0.0505(7) Uani 1 1 d . . . . .
O16 O 0.68871(14) 0.0868(3) 0.26860(7) 0.0282(5) Uani 1 1 d . . . . .
O4 O 0.23424(16) 0.7468(3) 0.44826(7) 0.0299(6) Uani 1 1 d . . . . .
O17 O 0.93720(15) 0.0242(3) 0.41943(9) 0.0358(7) Uani 1 1 d . . . . .
F18 F 0.92689(15) 0.2958(4) 0.46715(7) 0.0534(7) Uani 1 1 d . . . . .
O12 O 0.83565(13) 0.1959(3) 0.39382(8) 0.0257(5) Uani 1 1 d . . . . .
F12 F 0.6240(2) 0.2231(4) 0.47186(9) 0.0670(9) Uani 1 1 d . . . . .
O18 O 0.95081(14) 0.1855(3) 0.36302(8) 0.0350(6) Uani 1 1 d . . . . .
F20 F 0.94325(17) 0.4357(3) 0.41786(9) 0.0553(7) Uani 1 1 d . . . . .
O11 O 0.73151(15) 0.2199(3) 0.33118(7) 0.0257(5) Uani 1 1 d . . . . .
O5 O 0.33152(15) 0.5845(4) 0.42884(8) 0.0392(7) Uani 1 1 d . . . . .
F19 F 1.03222(14) 0.2846(4) 0.44409(8) 0.0584(8) Uani 1 1 d . . . . .
F3 F 0.2127(2) 0.4315(3) 0.46886(8) 0.0656(9) Uani 1 1 d . . . . .
F5 F 0.12127(16) 0.5182(3) 0.42453(9) 0.0555(8) Uani 1 1 d . . . . .
F13 F 0.54219(16) 0.2662(5) 0.41874(11) 0.0742(10) Uani 1 1 d . . . . .
F14 F 0.5809(3) 0.4405(4) 0.45836(13) 0.0935(14) Uani 1 1 d . . . . .
C5 C 0.06892(18) 0.6229(4) 0.30766(9) 0.0198(6) Uani 1 1 d . . . . .
C10 C 0.04821(18) 0.7469(4) 0.32866(10) 0.0205(7) Uani 1 1 d . . . . .
C6 C 0.0161(2) 0.5092(4) 0.29763(11) 0.0267(7) Uani 1 1 d . . . . .
H6 H 0.029335 0.427085 0.283882 0.032 Uiso 1 1 calc R . . . .
C22 C 0.4334(2) 0.5022(4) 0.33044(12) 0.0279(8) Uani 1 1 d . . . . .
C12 C 0.55391(18) 0.0645(4) 0.32546(10) 0.0249(7) Uani 1 1 d . . . . .
H12A H 0.553348 0.154448 0.340355 0.037 Uiso 1 1 calc GR . . . .
H12B H 0.506029 0.014176 0.324434 0.037 Uiso 1 1 calc GR . . . .
H12C H 0.561329 0.086368 0.298525 0.037 Uiso 1 1 calc GR . . . .
O13 O 0.7440(2) 0.4001(5) 0.44424(12) 0.0739(13) Uani 1 1 d . . . . .
C16 C 0.53279(19) -0.1593(4) 0.39894(10) 0.0213(7) Uani 1 1 d . . . . .
H16 H 0.494247 -0.147708 0.376528 0.026 Uiso 1 1 calc R . . . .
C7 C -0.0564(2) 0.5180(5) 0.30811(12) 0.0319(8) Uani 1 1 d . . . . .
H7 H -0.091211 0.441583 0.301479 0.038 Uiso 1 1 calc R . . . .
C2 C 0.1936(2) 0.4231(4) 0.29712(11) 0.0239(7) Uani 1 1 d . . . . .
H2A H 0.241496 0.414263 0.287821 0.036 Uiso 1 1 calc GR . . . .
H2B H 0.156086 0.361246 0.281125 0.036 Uiso 1 1 calc GR . . . .
H2C H 0.200098 0.393383 0.324879 0.036 Uiso 1 1 calc GR . . . .
O14 O 0.6514(3) 0.4516(4) 0.38347(13) 0.0719(13) Uani 1 1 d . . . . .
C23 C 0.3434(2) 1.1121(4) 0.42660(10) 0.0228(7) Uani 1 1 d . . . . .
C8 C -0.0763(2) 0.6398(5) 0.32829(13) 0.0347(9) Uani 1 1 d . . . . .
H8 H -0.124918 0.645555 0.334915 0.042 Uiso 1 1 calc R . . . .
C1 C 0.1500(2) 0.6641(4) 0.24028(9) 0.0229(7) Uani 1 1 d . . . . .
H1A H 0.134846 0.765503 0.237535 0.034 Uiso 1 1 calc GR . . . .
H1B H 0.111235 0.603885 0.224609 0.034 Uiso 1 1 calc GR . . . .
H1C H 0.197529 0.651081 0.230841 0.034 Uiso 1 1 calc GR . . . .
C17 C 0.51562(19) -0.2184(5) 0.43431(10) 0.0269(7) Uani 1 1 d . . . . .
H17 H 0.465619 -0.246277 0.435477 0.032 Uiso 1 1 calc R . . . .
C9 C -0.0249(2) 0.7538(4) 0.33882(11) 0.0281(8) Uani 1 1 d . . . . .
H9 H -0.038911 0.835045 0.352647 0.034 Uiso 1 1 calc R . . . .
C20 C 0.66515(18) -0.1330(4) 0.43125(10) 0.0195(6) Uani 1 1 d . . . . .
C11 C 0.6393(2) -0.2081(4) 0.31853(10) 0.0268(7) Uani 1 1 d . . . . .
H11A H 0.656203 -0.176732 0.294323 0.040 Uiso 1 1 calc GR . . . .
H11B H 0.590506 -0.255872 0.311658 0.040 Uiso 1 1 calc GR . . . .
H11C H 0.675954 -0.275574 0.332923 0.040 Uiso 1 1 calc GR . . . .
C15 C 0.60761(18) -0.1172(4) 0.39689(9) 0.0178(6) Uani 1 1 d . . . . .
C14 C 0.8014(2) 0.0071(5) 0.47748(10) 0.0295(8) Uani 1 1 d . . . . .
H14A H 0.854520 0.029654 0.478301 0.044 Uiso 1 1 calc GR . . . .
H14B H 0.796375 -0.057711 0.499375 0.044 Uiso 1 1 calc GR . . . .
H14C H 0.773628 0.096335 0.479935 0.044 Uiso 1 1 calc GR . . . .
C18 C 0.5725(2) -0.2361(5) 0.46784(11) 0.0300(8) Uani 1 1 d . . . . .
H18 H 0.560786 -0.277418 0.491265 0.036 Uiso 1 1 calc R . . . .
C24 C 0.6020(3) 0.3193(5) 0.44296(14) 0.0435(11) Uani 1 1 d . . . . .
C25 C 0.6749(2) 0.3734(4) 0.27039(11) 0.0295(8) Uani 1 1 d . . . . .
C3 C 0.0843(2) 1.0461(4) 0.30764(11) 0.0261(7) Uani 1 1 d . . . . .
H3A H 0.119579 1.126529 0.313418 0.039 Uiso 1 1 calc GR . . . .
H3B H 0.034078 1.077780 0.310821 0.039 Uiso 1 1 calc GR . . . .
H3C H 0.082968 1.013415 0.280416 0.039 Uiso 1 1 calc GR . . . .
C19 C 0.64718(19) -0.1925(5) 0.46665(10) 0.0269(8) Uani 1 1 d . . . . .
H19 H 0.685091 -0.202779 0.489397 0.032 Uiso 1 1 calc R . . . .
C21 C 0.1940(3) 0.4769(4) 0.43133(12) 0.0352(9) Uani 1 1 d . . . . .
C13 C 0.8153(2) -0.2483(4) 0.42511(12) 0.0301(8) Uani 1 1 d . . . . .
H13A H 0.794740 -0.294819 0.399921 0.045 Uiso 1 1 calc GR . . . .
H13B H 0.810612 -0.313651 0.446944 0.045 Uiso 1 1 calc GR . . . .
H13C H 0.868360 -0.225508 0.425786 0.045 Uiso 1 1 calc GR . . . .
C4 C 0.1109(2) 0.9603(4) 0.39206(10) 0.0254(7) Uani 1 1 d . . . . .
H4A H 0.134183 0.888463 0.411298 0.038 Uiso 1 1 calc GR . . . .
H4B H 0.058507 0.974565 0.394855 0.038 Uiso 1 1 calc GR . . . .
H4C H 0.138103 1.051790 0.396826 0.038 Uiso 1 1 calc GR . . . .
C26 C 0.9570(2) 0.3047(6) 0.43399(13) 0.0413(10) Uani 1 1 d . . . . .
C27 C 0.000000 0.8334(11) 0.500000 0.032(2) Uani 0.6 2 d S T P . .
H27A H -0.033618 0.896187 0.481406 0.039 Uiso 0.3 1 calc R . . . .
H27B H 0.033616 0.896196 0.518592 0.039 Uiso 0.3 1 calc R . . . .

loop_
_atom_site_aniso_label
_atom_site_aniso_U_11
_atom_site_aniso_U_22
_atom_site_aniso_U_33
_atom_site_aniso_U_23
_atom_site_aniso_U_13
_atom_site_aniso_U_12
Ge1 0.01584(14) 0.01574(15) 0.01235(14) 0.00020(12) 0.00227(11) -0.00010(12)
Ge2 0.01595(14) 0.02108(17) 0.01461(14) -0.00041(13) 0.00439(11) -0.00009(13)
S2 0.0173(3) 0.0230(4) 0.0174(3) -0.0030(3) 0.0033(3) -0.0004(3)
S3 0.0200(3) 0.0165(4) 0.0160(3) 0.0000(3) 0.0027(3) -0.0010(3)
P3 0.0169(4) 0.0225(4) 0.0135(3) -0.0001(3) 0.0026(3) -0.0010(3)
S5 0.0238(4) 0.0228(4) 0.0183(4) 0.0005(3) 0.0076(3) -0.0005(3)
P1 0.0174(4) 0.0203(4) 0.0165(4) 0.0012(3) 0.0040(3) 0.0021(3)
P2 0.0178(4) 0.0179(4) 0.0145(4) -0.0003(3) 0.0006(3) -0.0004(3)
S1 0.0244(4) 0.0223(4) 0.0147(3) 0.0024(3) 0.0006(3) 0.0000(3)
S6 0.0169(4) 0.0353(5) 0.0277(4) 0.0036(4) 0.0050(3) -0.0035(4)
P4 0.0160(3) 0.0271(5) 0.0166(4) 0.0034(3) 0.0020(3) 0.0010(3)
S4 0.0458(6) 0.0238(4) 0.0347(5) -0.0024(4) 0.0204(4) 0.0025(4)
F1 0.0239(9) 0.0190(9) 0.0154(8) 0.0044(7) 0.0040(7) -0.0014(8)
F2 0.0227(9) 0.0260(11) 0.0232(10) -0.0029(8) 0.0097(8) 0.0028(8)
F10 0.0391(12) 0.0370(13) 0.0224(10) -0.0058(9) 0.0108(9) -0.0029(10)
F11 0.0452(13) 0.0254(12) 0.0313(12) -0.0097(9) 0.0024(10) -0.0109(10)
Cl1 0.0502(10) 0.0619(12) 0.0466(10) -0.0113(10) 0.0271(9) -0.0009(10)
F8 0.0406(13) 0.0240(12) 0.0457(14) 0.0037(10) 0.0001(11) 0.0006(10)
F9 0.0433(13) 0.0386(13) 0.0221(11) -0.0009(9) -0.0086(9) 0.0125(11)
O1 0.0225(11) 0.0201(12) 0.0139(10) 0.0020(9) 0.0017(8) -0.0028(9)
O9 0.0279(12) 0.0233(12) 0.0236(12) 0.0002(10) 0.0010(10) 0.0049(10)
F16 0.0454(13) 0.0374(13) 0.0234(11) 0.0097(10) 0.0050(9) -0.0009(11)
F4 0.087(2) 0.0220(12) 0.0382(14) 0.0001(10) 0.0120(13) -0.0064(13)
F6 0.0359(12) 0.0368(14) 0.0410(13) -0.0041(11) -0.0170(10) 0.0085(10)
O10 0.0234(11) 0.0225(12) 0.0226(12) -0.0049(10) 0.0108(9) 0.0012(10)
F7 0.0389(13) 0.0509(16) 0.0581(16) -0.0091(13) 0.0147(12) 0.0200(12)
F17 0.0750(18) 0.0249(12) 0.0323(13) 0.0005(10) 0.0176(13) 0.0061(12)
O8 0.0247(11) 0.0303(13) 0.0235(11) 0.0018(11) 0.0069(9) -0.0036(11)
O7 0.0257(12) 0.0310(14) 0.0297(13) -0.0002(11) 0.0059(10) -0.0057(11)
O2 0.0199(11) 0.0279(13) 0.0161(11) 0.0004(9) 0.0024(9) 0.0074(10)
O3 0.0248(11) 0.0182(11) 0.0139(10) -0.0016(9) 0.0022(8) -0.0056(9)
O6 0.0261(12) 0.0337(15) 0.0180(11) -0.0073(10) 0.0030(9) -0.0020(11)
O15 0.0273(12) 0.0297(14) 0.0282(13) -0.0019(11) 0.0120(10) -0.0033(11)
F15 0.0378(14) 0.0565(16) 0.0634(17) 0.0290(14) 0.0262(13) 0.0222(13)
O16 0.0270(12) 0.0297(14) 0.0280(13) -0.0017(11) 0.0052(10) -0.0049(11)
O4 0.0420(15) 0.0280(14) 0.0184(12) -0.0036(10) 0.0021(11) -0.0018(12)
O17 0.0240(13) 0.0426(17) 0.0414(16) 0.0129(13) 0.0075(12) 0.0019(12)
F18 0.0487(15) 0.080(2) 0.0309(12) -0.0138(14) 0.0055(11) -0.0248(16)
O12 0.0175(11) 0.0293(14) 0.0297(13) -0.0069(11) 0.0029(10) -0.0033(10)
F12 0.089(2) 0.078(2) 0.0455(16) 0.0228(16) 0.0421(16) 0.0253(19)
O18 0.0246(13) 0.0486(18) 0.0339(15) 0.0065(13) 0.0108(11) -0.0018(13)
F20 0.0620(18) 0.0433(16) 0.0567(17) -0.0060(14) -0.0007(14) -0.0229(14)
O11 0.0370(14) 0.0231(13) 0.0189(12) 0.0028(10) 0.0101(10) 0.0041(11)
O5 0.0285(13) 0.0534(19) 0.0326(14) 0.0070(14) -0.0031(11) 0.0101(14)
F19 0.0277(12) 0.091(2) 0.0510(16) 0.0053(17) -0.0071(11) -0.0270(15)
F3 0.118(3) 0.0506(17) 0.0286(13) 0.0177(13) 0.0130(15) -0.0216(18)
F5 0.0456(15) 0.0553(17) 0.072(2) -0.0022(15) 0.0283(14) -0.0208(14)
F13 0.0336(14) 0.109(3) 0.087(2) -0.001(2) 0.0288(16) 0.0054(18)
F14 0.139(4) 0.052(2) 0.117(3) -0.011(2) 0.098(3) 0.023(2)
C5 0.0171(14) 0.0258(17) 0.0155(14) 0.0017(12) 0.0006(11) -0.0017(13)
C10 0.0190(14) 0.0256(17) 0.0170(14) 0.0026(12) 0.0030(12) -0.0014(13)
C6 0.0262(17) 0.0279(19) 0.0241(17) -0.0001(14) -0.0011(14) -0.0046(15)
C22 0.0250(17) 0.0261(19) 0.0313(19) -0.0046(15) 0.0015(14) 0.0060(15)
C12 0.0178(14) 0.035(2) 0.0206(15) 0.0071(15) 0.0013(12) -0.0013(15)
O13 0.076(3) 0.079(3) 0.071(3) -0.050(2) 0.023(2) -0.033(2)
C16 0.0185(14) 0.0255(17) 0.0197(15) 0.0005(13) 0.0026(12) -0.0014(13)
C7 0.0226(17) 0.036(2) 0.035(2) 0.0044(17) -0.0009(15) -0.0097(16)
C2 0.0257(16) 0.0173(16) 0.0275(17) -0.0014(14) 0.0012(13) -0.0007(13)
O14 0.100(3) 0.055(2) 0.074(3) 0.036(2) 0.051(2) 0.041(2)
C23 0.0270(16) 0.0195(16) 0.0215(16) -0.0035(12) 0.0028(13) -0.0022(13)
C8 0.0194(16) 0.047(2) 0.039(2) 0.0037(19) 0.0071(15) -0.0059(17)
C1 0.0258(16) 0.0274(18) 0.0143(14) 0.0018(13) 0.0001(12) -0.0004(14)
C17 0.0206(15) 0.036(2) 0.0253(17) 0.0018(16) 0.0071(13) -0.0028(16)
C9 0.0219(16) 0.034(2) 0.0288(18) 0.0014(15) 0.0071(14) -0.0001(14)
C20 0.0177(14) 0.0225(17) 0.0183(14) 0.0020(13) 0.0032(11) 0.0006(13)
C11 0.0312(17) 0.0298(18) 0.0212(16) -0.0060(15) 0.0092(13) -0.0059(16)
C15 0.0190(14) 0.0203(16) 0.0145(14) 0.0006(12) 0.0042(11) -0.0013(12)
C14 0.0255(17) 0.043(2) 0.0185(16) 0.0006(15) 0.0007(13) -0.0042(16)
C18 0.0277(17) 0.044(2) 0.0201(16) 0.0070(16) 0.0085(13) -0.0009(16)
C24 0.056(3) 0.036(3) 0.045(3) -0.0008(19) 0.030(2) 0.012(2)
C25 0.037(2) 0.0264(19) 0.0276(18) 0.0094(15) 0.0139(15) 0.0057(16)
C3 0.0247(16) 0.0253(19) 0.0281(17) 0.0094(14) 0.0040(14) 0.0052(14)
C19 0.0226(15) 0.040(2) 0.0171(15) 0.0061(15) 0.0018(12) 0.0010(16)
C21 0.057(3) 0.028(2) 0.0232(18) 0.0045(15) 0.0136(18) -0.0095(19)
C13 0.0241(16) 0.031(2) 0.036(2) 0.0073(16) 0.0075(15) 0.0077(15)
C4 0.0221(15) 0.034(2) 0.0207(16) -0.0029(14) 0.0054(13) 0.0056(15)
C26 0.031(2) 0.055(3) 0.037(2) 0.000(2) 0.0019(17) -0.016(2)
C27 0.030(4) 0.036(5) 0.030(4) 0.000 0.003(4) 0.000

loop_
_atom_type_symbol
_atom_type_description
_atom_type_scat_dispersion_real
_atom_type_scat_dispersion_imag
_atom_type_scat_source
C C 0.0033 0.0016 'International Tables Vol C Tables 4.2.6.8 and 6.1.1.4'
H H 0.0000 0.0000 'International Tables Vol C Tables 4.2.6.8 and 6.1.1.4'
Cl Cl 0.1484 0.1585 'International Tables Vol C Tables 4.2.6.8 and 6.1.1.4'
F F 0.0171 0.0103 'International Tables Vol C Tables 4.2.6.8 and 6.1.1.4'
Ge Ge 0.1547 1.8001 'International Tables Vol C Tables 4.2.6.8 and 6.1.1.4'
O O 0.0106 0.0060 'International Tables Vol C Tables 4.2.6.8 and 6.1.1.4'
P P 0.1023 0.0942 'International Tables Vol C Tables 4.2.6.8 and 6.1.1.4'
S S 0.1246 0.1234 'International Tables Vol C Tables 4.2.6.8 and 6.1.1.4'

loop_
_geom_angle_atom_site_label_1
_geom_angle_atom_site_label_2
_geom_angle_atom_site_label_3
_geom_angle
_geom_angle_site_symmetry_1
_geom_angle_site_symmetry_3
_geom_angle_publ_flag
P2 Ge1 P1 86.54(3) . . ?
F1 Ge1 P1 97.02(7) . . ?
F1 Ge1 P2 95.48(7) . . ?
F1 Ge1 O1 176.27(9) . . ?
F1 Ge1 O2 90.62(9) . . ?
F1 Ge1 O3 94.04(9) . . ?
O1 Ge1 P1 86.71(7) . . ?
O1 Ge1 P2 84.83(7) . . ?
O2 Ge1 P1 171.61(7) . . ?
O2 Ge1 P2 96.22(8) . . ?
O2 Ge1 O1 85.65(10) . . ?
O3 Ge1 P1 92.30(7) . . ?
O3 Ge1 P2 170.48(7) . . ?
O3 Ge1 O1 85.66(9) . . ?
O3 Ge1 O2 83.67(10) . . ?
P3 Ge2 P4 86.48(3) . . ?
F2 Ge2 P3 96.91(7) . . ?
F2 Ge2 P4 94.68(7) . . ?
F2 Ge2 O10 178.04(10) . . ?
F2 Ge2 O12 92.22(10) . . ?
F2 Ge2 O11 94.65(10) . . ?
O10 Ge2 P3 84.95(7) . . ?
O10 Ge2 P4 84.80(8) . . ?
O12 Ge2 P3 170.82(8) . . ?
O12 Ge2 P4 93.66(8) . . ?
O12 Ge2 O10 85.93(10) . . ?
O11 Ge2 P3 94.88(8) . . ?
O11 Ge2 P4 170.34(8) . . ?
O11 Ge2 O10 85.79(10) . . ?
O11 Ge2 O12 83.48(11) . . ?
O7 S2 O2 113.63(15) . . ?
O7 S2 O6 117.83(16) . . ?
O7 S2 C22 106.47(17) . . ?
O2 S2 C22 98.04(15) . . ?
O6 S2 O2 112.43(14) . . ?
O6 S2 C22 105.92(17) . . ?
O9 S3 O3 111.42(14) . . ?
O9 S3 C23 106.49(15) . . ?
O8 S3 O9 119.36(15) . . ?
O8 S3 O3 112.84(15) . . ?
O8 S3 C23 106.01(15) . . ?
O3 S3 C23 98.08(14) . . ?
C12 P3 Ge2 115.07(13) . . ?
C12 P3 C11 109.35(18) . . ?
C12 P3 C15 109.03(15) . . ?
C11 P3 Ge2 113.25(12) . . ?
C11 P3 C15 107.56(16) . . ?
C15 P3 Ge2 102.04(11) . . ?
O15 S5 O16 120.09(16) . . ?
O15 S5 O11 112.70(15) . . ?
O15 S5 C25 105.80(17) . . ?
O16 S5 O11 111.50(15) . . ?
O16 S5 C25 105.96(17) . . ?
O11 S5 C25 97.87(16) . . ?
C10 P1 Ge1 102.59(11) . . ?
C3 P1 Ge1 115.05(12) . . ?
C3 P1 C10 107.60(16) . . ?
C4 P1 Ge1 113.57(12) . . ?
C4 P1 C10 110.02(16) . . ?
C4 P1 C3 107.73(18) . . ?
C5 P2 Ge1 102.19(11) . . ?
C2 P2 Ge1 117.55(12) . . ?
C2 P2 C5 108.56(16) . . ?
C2 P2 C1 108.61(17) . . ?
C1 P2 Ge1 111.64(13) . . ?
C1 P2 C5 107.71(15) . . ?
O1 S1 C21 96.36(16) . . ?
O4 S1 O1 112.51(15) . . ?
O4 S1 C21 104.74(18) . . ?
O5 S1 O1 113.37(15) . . ?
O5 S1 O4 118.75(18) . . ?
O5 S1 C21 108.1(2) . . ?
O17 S6 O12 111.99(16) . . ?
O17 S6 C26 105.6(2) . . ?
O12 S6 C26 98.50(18) . . ?
O18 S6 O17 118.11(18) . . ?
O18 S6 O12 114.24(16) . . ?
O18 S6 C26 105.80(19) . . ?
C20 P4 Ge2 101.95(11) . . ?
C14 P4 Ge2 115.63(14) . . ?
C14 P4 C20 108.06(16) . . ?
C13 P4 Ge2 113.51(13) . . ?
C13 P4 C20 107.11(17) . . ?
C13 P4 C14 109.83(19) . . ?
O10 S4 C24 96.97(17) . . ?
O13 S4 O10 111.2(2) . . ?
O13 S4 C24 106.1(2) . . ?
O14 S4 O10 114.5(2) . . ?
O14 S4 O13 118.4(3) . . ?
O14 S4 C24 107.0(2) . . ?
S1 O1 Ge1 137.33(15) . . ?
S4 O10 Ge2 143.56(15) . . ?
S2 O2 Ge1 130.74(14) . . ?
S3 O3 Ge1 127.18(13) . . ?
S6 O12 Ge2 127.84(16) . . ?
S5 O11 Ge2 130.17(16) . . ?
C10 C5 P2 121.2(2) . . ?
C6 C5 P2 119.6(3) . . ?
C6 C5 C10 119.3(3) . . ?
C5 C10 P1 120.6(2) . . ?
C9 C10 P1 119.9(3) . . ?
C9 C10 C5 119.5(3) . . ?
C5 C6 H6 119.8 . . ?
C7 C6 C5 120.4(4) . . ?
C7 C6 H6 119.8 . . ?
F8 C22 S2 110.6(2) . . ?
F8 C22 F6 109.0(3) . . ?
F8 C22 F7 108.5(3) . . ?
F6 C22 S2 110.8(3) . . ?
F6 C22 F7 109.6(3) . . ?
F7 C22 S2 108.4(3) . . ?
P3 C12 H12A 109.5 . . ?
P3 C12 H12B 109.5 . . ?
P3 C12 H12C 109.5 . . ?
H12A C12 H12B 109.5 . . ?
H12A C12 H12C 109.5 . . ?
H12B C12 H12C 109.5 . . ?
C17 C16 H16 119.9 . . ?
C17 C16 C15 120.2(3) . . ?
C15 C16 H16 119.9 . . ?
C6 C7 H7 120.0 . . ?
C8 C7 C6 120.0(4) . . ?
C8 C7 H7 120.0 . . ?
P2 C2 H2A 109.5 . . ?
P2 C2 H2B 109.5 . . ?
P2 C2 H2C 109.5 . . ?
H2A C2 H2B 109.5 . . ?
H2A C2 H2C 109.5 . . ?
H2B C2 H2C 109.5 . . ?
F10 C23 S3 110.4(2) . . ?
F11 C23 S3 108.7(2) . . ?
F11 C23 F10 109.1(3) . . ?
F9 C23 S3 110.6(2) . . ?
F9 C23 F10 108.8(3) . . ?
F9 C23 F11 109.3(3) . . ?
C7 C8 H8 119.6 . . ?
C7 C8 C9 120.9(3) . . ?
C9 C8 H8 119.6 . . ?
P2 C1 H1A 109.5 . . ?
P2 C1 H1B 109.5 . . ?
P2 C1 H1C 109.5 . . ?
H1A C1 H1B 109.5 . . ?
H1A C1 H1C 109.5 . . ?
H1B C1 H1C 109.5 . . ?
C16 C17 H17 119.8 . . ?
C18 C17 C16 120.4(3) . . ?
C18 C17 H17 119.8 . . ?
C10 C9 H9 120.0 . . ?
C8 C9 C10 120.0(4) . . ?
C8 C9 H9 120.0 . . ?
C15 C20 P4 121.1(2) . . ?
C19 C20 P4 118.9(2) . . ?
C19 C20 C15 119.9(3) . . ?
P3 C11 H11A 109.5 . . ?
P3 C11 H11B 109.5 . . ?
P3 C11 H11C 109.5 . . ?
H11A C11 H11B 109.5 . . ?
H11A C11 H11C 109.5 . . ?
H11B C11 H11C 109.5 . . ?
C16 C15 P3 120.0(2) . . ?
C16 C15 C20 119.3(3) . . ?
C20 C15 P3 120.7(2) . . ?
P4 C14 H14A 109.5 . . ?
P4 C14 H14B 109.5 . . ?
P4 C14 H14C 109.5 . . ?
H14A C14 H14B 109.5 . . ?
H14A C14 H14C 109.5 . . ?
H14B C14 H14C 109.5 . . ?
C17 C18 H18 119.9 . . ?
C17 C18 C19 120.3(3) . . ?
C19 C18 H18 119.9 . . ?
F12 C24 S4 110.1(3) . . ?
F13 C24 S4 110.3(3) . . ?
F13 C24 F12 108.5(4) . . ?
F14 C24 S4 110.8(3) . . ?
F14 C24 F12 109.7(4) . . ?
F14 C24 F13 107.5(4) . . ?
F16 C25 S5 108.9(3) . . ?
F16 C25 F17 109.6(3) . . ?
F16 C25 F15 108.6(3) . . ?
F17 C25 S5 110.5(3) . . ?
F17 C25 F15 108.7(3) . . ?
F15 C25 S5 110.5(3) . . ?
P1 C3 H3A 109.5 . . ?
P1 C3 H3B 109.5 . . ?
P1 C3 H3C 109.5 . . ?
H3A C3 H3B 109.5 . . ?
H3A C3 H3C 109.5 . . ?
H3B C3 H3C 109.5 . . ?
C20 C19 H19 120.1 . . ?
C18 C19 C20 119.9(3) . . ?
C18 C19 H19 120.1 . . ?
F4 C21 S1 111.4(3) . . ?
F4 C21 F5 107.8(4) . . ?
F3 C21 S1 109.7(3) . . ?
F3 C21 F4 109.3(4) . . ?
F3 C21 F5 109.1(4) . . ?
F5 C21 S1 109.4(3) . . ?
P4 C13 H13A 109.5 . . ?
P4 C13 H13B 109.5 . . ?
P4 C13 H13C 109.5 . . ?
H13A C13 H13B 109.5 . . ?
H13A C13 H13C 109.5 . . ?
H13B C13 H13C 109.5 . . ?
P1 C4 H4A 109.5 . . ?
P1 C4 H4B 109.5 . . ?
P1 C4 H4C 109.5 . . ?
H4A C4 H4B 109.5 . . ?
H4A C4 H4C 109.5 . . ?
H4B C4 H4C 109.5 . . ?
F18 C26 S6 110.7(3) . . ?
F18 C26 F19 108.2(4) . . ?
F20 C26 S6 111.3(3) . . ?
F20 C26 F18 109.4(4) . . ?
F20 C26 F19 109.5(4) . . ?
F19 C26 S6 107.8(3) . . ?
Cl1 C27 Cl1 111.9(6) . 2_556 ?
Cl1 C27 H27A 109.2 . . ?
Cl1 C27 H27A 109.2 2_556 . ?
Cl1 C27 H27B 109.2 2_556 . ?
Cl1 C27 H27B 109.2 . . ?
H27A C27 H27B 107.9 . . ?

loop_
_geom_bond_atom_site_label_1
_geom_bond_atom_site_label_2
_geom_bond_distance
_geom_bond_site_symmetry_2
_geom_bond_publ_flag
Ge1 P1 2.3900(9) . ?
Ge1 P2 2.3840(9) . ?
Ge1 F1 1.7681(18) . ?
Ge1 O1 1.948(2) . ?
Ge1 O2 1.939(2) . ?
Ge1 O3 1.917(2) . ?
Ge2 P3 2.3788(9) . ?
Ge2 P4 2.3880(9) . ?
Ge2 F2 1.7682(19) . ?
Ge2 O10 1.961(2) . ?
Ge2 O12 1.939(2) . ?
Ge2 O11 1.899(2) . ?
S2 O7 1.425(3) . ?
S2 O2 1.498(2) . ?
S2 O6 1.432(2) . ?
S2 C22 1.834(4) . ?
S3 O9 1.427(3) . ?
S3 O8 1.421(2) . ?
S3 O3 1.517(2) . ?
S3 C23 1.841(3) . ?
P3 C12 1.794(4) . ?
P3 C11 1.803(4) . ?
P3 C15 1.809(3) . ?
S5 O15 1.425(3) . ?
S5 O16 1.429(3) . ?
S5 O11 1.512(2) . ?
S5 C25 1.836(4) . ?
P1 C10 1.807(3) . ?
P1 C3 1.799(3) . ?
P1 C4 1.797(3) . ?
P2 C5 1.813(3) . ?
P2 C2 1.797(4) . ?
P2 C1 1.800(3) . ?
S1 O1 1.513(2) . ?
S1 O4 1.423(3) . ?
S1 O5 1.420(3) . ?
S1 C21 1.832(4) . ?
S6 O17 1.428(3) . ?
S6 O12 1.496(2) . ?
S6 O18 1.423(3) . ?
S6 C26 1.833(5) . ?
P4 C20 1.808(3) . ?
P4 C14 1.806(4) . ?
P4 C13 1.802(4) . ?
S4 O10 1.490(3) . ?
S4 O13 1.427(4) . ?
S4 O14 1.406(4) . ?
S4 C24 1.833(4) . ?
F10 C23 1.328(4) . ?
F11 C23 1.325(4) . ?
Cl1 C27 1.747(6) . ?
F8 C22 1.318(5) . ?
F9 C23 1.320(4) . ?
F16 C25 1.321(4) . ?
F4 C21 1.315(5) . ?
F6 C22 1.318(4) . ?
F7 C22 1.328(4) . ?
F17 C25 1.324(5) . ?
F15 C25 1.325(4) . ?
F18 C26 1.323(5) . ?
F12 C24 1.314(5) . ?
F20 C26 1.313(6) . ?
F19 C26 1.330(5) . ?
F3 C21 1.315(5) . ?
F5 C21 1.325(5) . ?
F13 C24 1.311(6) . ?
F14 C24 1.301(5) . ?
C5 C10 1.413(5) . ?
C5 C6 1.395(5) . ?
C10 C9 1.400(5) . ?
C6 H6 0.9300 . ?
C6 C7 1.394(5) . ?
C12 H12A 0.9600 . ?
C12 H12B 0.9600 . ?
C12 H12C 0.9600 . ?
C16 H16 0.9300 . ?
C16 C17 1.389(5) . ?
C16 C15 1.395(4) . ?
C7 H7 0.9300 . ?
C7 C8 1.378(6) . ?
C2 H2A 0.9600 . ?
C2 H2B 0.9600 . ?
C2 H2C 0.9600 . ?
C8 H8 0.9300 . ?
C8 C9 1.384(6) . ?
C1 H1A 0.9600 . ?
C1 H1B 0.9600 . ?
C1 H1C 0.9600 . ?
C17 H17 0.9300 . ?
C17 C18 1.384(5) . ?
C9 H9 0.9300 . ?
C20 C15 1.408(4) . ?
C20 C19 1.396(5) . ?
C11 H11A 0.9600 . ?
C11 H11B 0.9600 . ?
C11 H11C 0.9600 . ?
C14 H14A 0.9600 . ?
C14 H14B 0.9600 . ?
C14 H14C 0.9600 . ?
C18 H18 0.9300 . ?
C18 C19 1.390(5) . ?
C3 H3A 0.9600 . ?
C3 H3B 0.9600 . ?
C3 H3C 0.9600 . ?
C19 H19 0.9300 . ?
C13 H13A 0.9600 . ?
C13 H13B 0.9600 . ?
C13 H13C 0.9600 . ?
C4 H4A 0.9600 . ?
C4 H4B 0.9600 . ?
C4 H4C 0.9600 . ?
C27 H27A 0.9700 . ?
C27 H27B 0.9700 . ?
